data_4080123
loop_
_publ_author_name
'Murugesapandian, Balasubramanian'
'Kuzdrowska, Magdalena'
'Gamer, Michael T.'
'Hartenstein, Larissa'
'Roesky, Peter W.'

_publ_section_title
;
 (Iminophosphoranyl)(thiophosphoranyl)methanide
 {CH(PPh2NSiMe3)(Ph2PS)}&#x2212;as a Ligand in Rare-Earth-Element
 Chemistry
;
_journal_issue 5
_journal_name_full Organometallics
_journal_page_first 1500
_journal_page_last 1506
_journal_paper_doi 10.1021/om400001e
_journal_volume 32
_journal_year 2013
_chemical_formula_moiety 'C32 H38 Cl2 Er N O P2 S Si'
_chemical_formula_sum 'C32 H38 Cl2 Er N O P2 S Si'
_chemical_formula_weight 812.88
_chemical_name_systematic
; 
 ? 
;
_space_group_IT_number 14
_space_group_name_Hall '-P 2ybc'
_symmetry_cell_setting monoclinic
_symmetry_Int_Tables_number 14
_symmetry_space_group_name_Hall '-P 2ybc'
_symmetry_space_group_name_H-M 'P 1 21/c 1'
_atom_sites_solution_hydrogens geom
_atom_sites_solution_primary direct
_atom_sites_solution_secondary difmap
_audit_creation_method SHELXL-97
_cell_angle_alpha 90.00
_cell_angle_beta 111.5964(14)
_cell_angle_gamma 90.00
_cell_formula_units_Z 4
_cell_length_a 9.74712(17)
_cell_length_b 33.7383(8)
_cell_length_c 11.55968(22)
_cell_measurement_reflns_used 43818
_cell_measurement_temperature 200(2)
_cell_measurement_theta_max 27.18
_cell_measurement_theta_min 1.98
_cell_volume 3534.55(13)
_computing_cell_refinement 'STOE X-AREA, PLATON (A.L.Spek, 2005)'
_computing_data_collection 'STOE X-AREA'
_computing_data_reduction 'STOE X-RED, PLATON (A.L.Spek, 2005)'
_computing_molecular_graphics
;
O. V. Dolomanov, L. J. Bourhis, R. J. Gildea, J. A. K. Howard and H. Puschmann,
OLEX2: a complete structure solution, refinement and analysis program.
J. Appl. Cryst. (2009). 42, 339-341.
;
_computing_publication_material
;
O. V. Dolomanov, L. J. Bourhis, R. J. Gildea, J. A. K. Howard and H. Puschmann,
OLEX2: a complete structure solution, refinement and analysis program.
J. Appl. Cryst. (2009). 42, 339-341.
;
_computing_structure_refinement 'SHELXL-97 (Sheldrick, 1997)'
_computing_structure_solution 'SHELXS-97 (Sheldrick, 1997)'
_diffrn_ambient_temperature 200(2)
_diffrn_measured_fraction_theta_full 0.995
_diffrn_measured_fraction_theta_max 0.995
_diffrn_measurement_device_type 'STOE IPDS 2'
_diffrn_measurement_method 'area detector'
_diffrn_radiation_monochromator graphite
_diffrn_radiation_source 'fine-focus sealed tube'
_diffrn_radiation_type MoK\a
_diffrn_radiation_wavelength 0.71073
_diffrn_reflns_av_R_equivalents 0.0609
_diffrn_reflns_av_sigmaI/netI 0.0313
_diffrn_reflns_limit_h_max 11
_diffrn_reflns_limit_h_min -11
_diffrn_reflns_limit_k_max 40
_diffrn_reflns_limit_k_min -40
_diffrn_reflns_limit_l_max 14
_diffrn_reflns_limit_l_min -14
_diffrn_reflns_number 56385
_diffrn_reflns_theta_full 25.57
_diffrn_reflns_theta_max 25.57
_diffrn_reflns_theta_min 1.99
_exptl_absorpt_coefficient_mu 2.734
_exptl_absorpt_correction_T_max 0.9623
_exptl_absorpt_correction_T_min 0.7739
_exptl_absorpt_correction_type integration
_exptl_absorpt_process_details 'STOE X-RED & X-SHAPE'
_exptl_crystal_colour 'light pink'
_exptl_crystal_density_diffrn 1.528
_exptl_crystal_density_method 'not measured'
_exptl_crystal_description prism
_exptl_crystal_F_000 1628
_exptl_crystal_size_max 0.330
_exptl_crystal_size_mid 0.163
_exptl_crystal_size_min 0.010
_refine_diff_density_max 0.617
_refine_diff_density_min -0.561
_refine_diff_density_rms 0.068
_refine_ls_extinction_method none
_refine_ls_goodness_of_fit_ref 0.990
_refine_ls_hydrogen_treatment constr
_refine_ls_matrix_type full
_refine_ls_number_parameters 382
_refine_ls_number_reflns 6597
_refine_ls_number_restraints 36
_refine_ls_restrained_S_all 0.988
_refine_ls_R_factor_all 0.0414
_refine_ls_R_factor_gt 0.0279
_refine_ls_shift/su_max 0.001
_refine_ls_shift/su_mean 0.000
_refine_ls_structure_factor_coef Fsqd
_refine_ls_weighting_details 'calc w=1/[\s^2^(Fo^2^)+(0.0310P)^2^+0.0000P] where P=(Fo^2^+2Fc^2^)/3'
_refine_ls_weighting_scheme calc
_refine_ls_wR_factor_gt 0.0531
_refine_ls_wR_factor_ref 0.0562
_reflns_number_gt 5448
_reflns_number_total 6597
_reflns_threshold_expression >2sigma(I)
_cod_data_source_file om400001e_si_001.cif
_cod_data_source_block 2b
_cod_original_cell_volume 3534.55(12)
_cod_original_sg_symbol_H-M 'P 21/c'
_cod_database_code 4080123

loop_
_symmetry_equiv_pos_as_xyz
'x, y, z'
'-x, y+1/2, -z+1/2'
'-x, -y, -z'
'x, -y-1/2, z-1/2'

loop_
_atom_site_label
_atom_site_type_symbol
_atom_site_fract_x
_atom_site_fract_y
_atom_site_fract_z
_atom_site_U_iso_or_equiv
_atom_site_adp_type
_atom_site_occupancy
_atom_site_symmetry_multiplicity
_atom_site_calc_flag
_atom_site_refinement_flags
_atom_site_disorder_assembly
_atom_site_disorder_group
Er Er 0.717742(16) 0.160341(4) 0.852851(14) 0.03411(5) Uani 1 1 d . . .
Cl2 Cl 0.80126(14) 0.16967(3) 1.08505(9) 0.0633(3) Uani 1 1 d . . .
Cl1 Cl 0.95633(11) 0.15076(3) 0.81644(11) 0.0617(3) Uani 1 1 d . . .
S S 0.55034(9) 0.16355(3) 0.59523(8) 0.04206(19) Uani 1 1 d . . .
P2 P 0.48373(9) 0.10046(2) 0.85170(7) 0.02999(17) Uani 1 1 d . . .
P1 P 0.38036(9) 0.16668(2) 0.65320(8) 0.03313(17) Uani 1 1 d . . .
Si Si 0.75612(10) 0.05205(3) 0.88009(9) 0.0389(2) Uani 1 1 d . . .
O O 0.7119(3) 0.22939(7) 0.8435(2) 0.0521(6) Uani 1 1 d . B .
N N 0.6509(3) 0.09499(7) 0.8626(2) 0.0325(6) Uani 1 1 d . . .
C2 C 0.3169(4) 0.21718(10) 0.6542(3) 0.0389(8) Uani 1 1 d . . .
C11 C -0.0277(5) 0.10588(13) 0.3734(4) 0.0609(11) Uani 1 1 d . . .
H11 H -0.1118 0.0932 0.3153 0.073 Uiso 1 1 calc R . .
C12 C 0.0800(5) 0.12028(14) 0.3356(4) 0.0575(10) Uani 1 1 d . . .
H12 H 0.0684 0.1181 0.2506 0.069 Uiso 1 1 calc R . .
C10 C -0.0141(4) 0.10981(12) 0.4967(4) 0.0518(9) Uani 1 1 d . . .
H10 H -0.0895 0.1003 0.5232 0.062 Uiso 1 1 calc R . .
C8 C 0.2209(4) 0.14161(9) 0.5428(3) 0.0353(7) Uani 1 1 d . . .
C9 C 0.1103(4) 0.12777(10) 0.5805(3) 0.0428(8) Uani 1 1 d . . .
H9 H 0.1200 0.1307 0.6649 0.051 Uiso 1 1 calc R . .
C13 C 0.2050(4) 0.13785(11) 0.4184(3) 0.0460(8) Uani 1 1 d . . .
H13 H 0.2797 0.1473 0.3911 0.055 Uiso 1 1 calc R . .
C32 C 0.6643(5) 0.25741(12) 0.9162(5) 0.0651(12) Uani 1 1 d . . .
H32C H 0.7007 0.2498 1.0051 0.078 Uiso 0.40 1 calc PR A 2
H32D H 0.5554 0.2596 0.8845 0.078 Uiso 0.40 1 calc PR A 2
H32A H 0.6550 0.2442 0.9894 0.078 Uiso 0.60 1 calc PR A 1
H32B H 0.5676 0.2690 0.8652 0.078 Uiso 0.60 1 calc PR A 1
C6 C 0.3009(8) 0.28441(14) 0.5861(6) 0.0931(19) Uani 1 1 d . . .
H6 H 0.3302 0.3047 0.5430 0.112 Uiso 1 1 calc R . .
C1 C 0.4352(3) 0.14976(8) 0.8065(3) 0.0316(7) Uani 1 1 d . . .
H1 H 0.3949 0.1650 0.8610 0.038 Uiso 1 1 calc R . .
C26 C 0.6609(5) 0.00731(11) 0.9077(5) 0.0608(11) Uani 1 1 d . . .
H26A H 0.6252 0.0126 0.9751 0.091 Uiso 1 1 calc R . .
H26B H 0.7301 -0.0150 0.9308 0.091 Uiso 1 1 calc R . .
H26C H 0.5771 0.0007 0.8316 0.091 Uiso 1 1 calc R . .
C27 C 0.9314(4) 0.05924(12) 1.0154(4) 0.0606(11) Uani 1 1 d . . .
H27A H 0.9756 0.0847 1.0072 0.091 Uiso 1 1 calc R . .
H27B H 0.9999 0.0377 1.0179 0.091 Uiso 1 1 calc R . .
H27C H 0.9111 0.0592 1.0924 0.091 Uiso 1 1 calc R . .
C4 C 0.1616(5) 0.26411(12) 0.7055(5) 0.0634(11) Uani 1 1 d . . .
H4 H 0.0941 0.2701 0.7449 0.076 Uiso 1 1 calc R . .
C3 C 0.2191(4) 0.22606(11) 0.7121(4) 0.0520(9) Uani 1 1 d . . .
H3 H 0.1910 0.2060 0.7568 0.062 Uiso 1 1 calc R . .
C7 C 0.3586(6) 0.24650(12) 0.5916(4) 0.0676(13) Uani 1 1 d . . .
H7 H 0.4265 0.2409 0.5523 0.081 Uiso 1 1 calc R . .
C28 C 0.8016(5) 0.04385(14) 0.7388(4) 0.0678(12) Uani 1 1 d . . .
H28A H 0.7102 0.0405 0.6662 0.102 Uiso 1 1 calc R . .
H28B H 0.8625 0.0200 0.7500 0.102 Uiso 1 1 calc R . .
H28C H 0.8559 0.0668 0.7258 0.102 Uiso 1 1 calc R . .
C5 C 0.2034(6) 0.29298(12) 0.6414(5) 0.0737(14) Uani 1 1 d . . .
H5 H 0.1640 0.3190 0.6358 0.088 Uiso 1 1 calc R . .
C20 C 0.3672(3) 0.06337(9) 0.7461(3) 0.0358(7) Uani 1 1 d . . .
C25 C 0.2634(4) 0.04069(10) 0.7728(3) 0.0432(8) Uani 1 1 d . . .
H25 H 0.2477 0.0446 0.8484 0.052 Uiso 1 1 calc R . .
C29 C 0.8010(6) 0.25097(14) 0.7914(5) 0.0759(10) Uani 1 1 d U . .
H29A H 0.7391 0.2634 0.7116 0.091 Uiso 1 1 calc R B .
H29B H 0.8738 0.2333 0.7765 0.091 Uiso 1 1 calc R . .
C19 C 0.3227(4) 0.10568(9) 1.0081(3) 0.0390(7) Uani 1 1 d . . .
H19 H 0.2410 0.1131 0.9360 0.047 Uiso 1 1 calc R . .
C17 C 0.4259(5) 0.09361(12) 1.2283(4) 0.0516(9) Uani 1 1 d . . .
H17 H 0.4149 0.0928 1.3066 0.062 Uiso 1 1 calc R . .
C31B C 0.7369(17) 0.2971(4) 0.8968(14) 0.0755(11) Uani 0.40 1 d PU B 2
H31A H 0.6738 0.3110 0.8203 0.091 Uiso 0.40 1 calc PR B 2
H31B H 0.7583 0.3151 0.9690 0.091 Uiso 0.40 1 calc PR B 2
C16 C 0.5587(4) 0.08425(13) 1.2196(4) 0.0541(10) Uani 1 1 d . . .
H16 H 0.6395 0.0767 1.2920 0.065 Uiso 1 1 calc R . .
C15 C 0.5756(4) 0.08577(11) 1.1059(3) 0.0426(8) Uani 1 1 d . . .
H15 H 0.6685 0.0797 1.1010 0.051 Uiso 1 1 calc R . .
C21 C 0.3876(4) 0.05739(10) 0.6348(3) 0.0428(8) Uani 1 1 d . . .
H21 H 0.4583 0.0728 0.6160 0.051 Uiso 1 1 calc R . .
C24 C 0.1827(4) 0.01222(11) 0.6880(4) 0.0559(10) Uani 1 1 d . . .
H24 H 0.1123 -0.0035 0.7062 0.067 Uiso 1 1 calc R . .
C14 C 0.4577(3) 0.09619(9) 0.9991(3) 0.0332(7) Uani 1 1 d . . .
C30 C 0.8768(6) 0.28179(14) 0.8852(5) 0.0758(9) Uani 1 1 d U B .
H30C H 0.9272 0.3020 0.8529 0.091 Uiso 0.40 1 calc PR C 2
H30D H 0.9464 0.2704 0.9639 0.091 Uiso 0.40 1 calc PR C 2
H30A H 0.9752 0.2724 0.9409 0.091 Uiso 0.60 1 calc PR C 1
H30B H 0.8894 0.3065 0.8438 0.091 Uiso 0.60 1 calc PR C 1
C23 C 0.2039(5) 0.00663(12) 0.5782(4) 0.0589(11) Uani 1 1 d . . .
H23 H 0.1481 -0.0129 0.5208 0.071 Uiso 1 1 calc R . .
C22 C 0.3056(5) 0.02910(11) 0.5507(4) 0.0548(10) Uani 1 1 d . . .
H22 H 0.3196 0.0253 0.4744 0.066 Uiso 1 1 calc R . .
C18 C 0.3088(4) 0.10425(11) 1.1229(4) 0.0478(9) Uani 1 1 d . . .
H18 H 0.2169 0.1107 1.1290 0.057 Uiso 1 1 calc R . .
C31A C 0.7806(12) 0.2888(3) 0.9564(9) 0.0753(10) Uani 0.60 1 d PU B 1
H31C H 0.7353 0.3155 0.9380 0.090 Uiso 0.60 1 calc PR B 1
H31D H 0.8379 0.2869 1.0469 0.090 Uiso 0.60 1 calc PR B 1

loop_
_atom_site_aniso_label
_atom_site_aniso_U_11
_atom_site_aniso_U_22
_atom_site_aniso_U_33
_atom_site_aniso_U_23
_atom_site_aniso_U_13
_atom_site_aniso_U_12
Er 0.03057(8) 0.03263(7) 0.03908(8) -0.00202(7) 0.01276(6) -0.00357(7)
Cl2 0.0887(8) 0.0500(5) 0.0403(5) -0.0059(4) 0.0109(5) -0.0085(5)
Cl1 0.0419(5) 0.0695(7) 0.0822(7) 0.0020(5) 0.0329(5) 0.0028(4)
S 0.0388(4) 0.0524(5) 0.0390(4) -0.0007(4) 0.0191(4) -0.0012(4)
P2 0.0279(4) 0.0282(4) 0.0333(4) -0.0007(3) 0.0106(3) -0.0011(3)
P1 0.0337(4) 0.0334(4) 0.0327(4) 0.0018(3) 0.0126(3) 0.0020(3)
Si 0.0334(5) 0.0324(4) 0.0498(6) -0.0042(4) 0.0141(4) 0.0034(4)
O 0.0731(18) 0.0371(12) 0.0525(15) -0.0036(11) 0.0305(14) -0.0070(13)
N 0.0306(14) 0.0289(13) 0.0375(14) -0.0036(11) 0.0121(12) -0.0011(11)
C2 0.043(2) 0.0353(16) 0.0370(18) 0.0027(14) 0.0133(16) 0.0018(14)
C11 0.045(2) 0.077(3) 0.053(2) -0.015(2) 0.008(2) -0.011(2)
C12 0.049(2) 0.085(3) 0.0327(19) -0.0090(19) 0.0086(18) -0.004(2)
C10 0.040(2) 0.062(2) 0.052(2) -0.0011(18) 0.0156(18) -0.0063(17)
C8 0.0347(17) 0.0344(16) 0.0345(17) 0.0002(13) 0.0100(14) 0.0048(13)
C9 0.040(2) 0.050(2) 0.0372(19) 0.0016(15) 0.0133(16) 0.0015(15)
C13 0.043(2) 0.058(2) 0.0375(19) -0.0028(16) 0.0163(17) -0.0004(17)
C32 0.078(3) 0.044(2) 0.088(3) -0.010(2) 0.047(3) -0.002(2)
C6 0.159(6) 0.046(3) 0.107(4) 0.028(3) 0.087(4) 0.020(3)
C1 0.0348(17) 0.0291(15) 0.0304(16) 0.0000(12) 0.0113(13) 0.0034(12)
C26 0.049(2) 0.038(2) 0.091(3) 0.008(2) 0.021(2) 0.0063(17)
C27 0.040(2) 0.054(2) 0.077(3) -0.002(2) 0.008(2) 0.0102(18)
C4 0.068(3) 0.049(2) 0.082(3) 0.003(2) 0.039(3) 0.012(2)
C3 0.057(2) 0.041(2) 0.065(3) 0.0087(18) 0.031(2) 0.0065(17)
C7 0.102(4) 0.044(2) 0.078(3) 0.014(2) 0.058(3) 0.013(2)
C28 0.068(3) 0.071(3) 0.072(3) -0.018(2) 0.035(2) 0.012(2)
C5 0.106(4) 0.036(2) 0.087(3) 0.007(2) 0.045(3) 0.019(2)
C20 0.0309(17) 0.0314(16) 0.0408(18) -0.0004(13) 0.0082(15) 0.0010(13)
C25 0.042(2) 0.0382(18) 0.047(2) -0.0023(15) 0.0136(17) -0.0056(15)
C29 0.103(3) 0.0603(18) 0.080(2) -0.0055(16) 0.052(2) -0.0187(17)
C19 0.0356(18) 0.0369(17) 0.0447(19) 0.0020(14) 0.0149(16) 0.0008(14)
C17 0.062(3) 0.057(2) 0.045(2) 0.0006(17) 0.030(2) -0.0037(19)
C31B 0.102(3) 0.0606(19) 0.080(2) -0.0072(18) 0.051(2) -0.0185(18)
C16 0.048(2) 0.075(3) 0.037(2) 0.0064(18) 0.0133(18) 0.002(2)
C15 0.0366(18) 0.052(2) 0.0416(19) 0.0042(16) 0.0168(16) 0.0027(15)
C21 0.042(2) 0.0380(18) 0.044(2) -0.0060(15) 0.0105(16) -0.0022(15)
C24 0.044(2) 0.042(2) 0.073(3) -0.0056(19) 0.012(2) -0.0106(17)
C14 0.0340(17) 0.0291(15) 0.0366(17) -0.0002(13) 0.0131(14) -0.0017(12)
C30 0.102(3) 0.0610(18) 0.080(2) -0.0064(16) 0.051(2) -0.0187(17)
C23 0.051(2) 0.046(2) 0.064(3) -0.0163(19) 0.003(2) -0.0052(18)
C22 0.056(2) 0.051(2) 0.049(2) -0.0143(18) 0.0094(19) 0.0005(18)
C18 0.049(2) 0.0442(19) 0.061(2) -0.0017(17) 0.033(2) 0.0001(16)
C31A 0.101(3) 0.0608(19) 0.079(2) -0.0076(18) 0.051(2) -0.0184(18)

loop_
_atom_type_symbol
_atom_type_description
_atom_type_scat_dispersion_real
_atom_type_scat_dispersion_imag
_atom_type_scat_source
C C 0.0033 0.0016 'International Tables Vol C Tables 4.2.6.8 and 6.1.1.4'
H H 0.0000 0.0000 'International Tables Vol C Tables 4.2.6.8 and 6.1.1.4'
Cl Cl 0.1484 0.1585 'International Tables Vol C Tables 4.2.6.8 and 6.1.1.4'
Er Er -0.2586 4.9576 'International Tables Vol C Tables 4.2.6.8 and 6.1.1.4'
N N 0.0061 0.0033 'International Tables Vol C Tables 4.2.6.8 and 6.1.1.4'
O O 0.0106 0.0060 'International Tables Vol C Tables 4.2.6.8 and 6.1.1.4'
P P 0.1023 0.0942 'International Tables Vol C Tables 4.2.6.8 and 6.1.1.4'
S S 0.1246 0.1234 'International Tables Vol C Tables 4.2.6.8 and 6.1.1.4'
Si Si 0.0817 0.0704 'International Tables Vol C Tables 4.2.6.8 and 6.1.1.4'

loop_
_geom_angle_atom_site_label_1
_geom_angle_atom_site_label_2
_geom_angle_atom_site_label_3
_geom_angle
N Er O 162.16(10)
N Er Cl2 93.07(7)
O Er Cl2 85.27(7)
N Er Cl1 100.29(7)
O Er Cl1 97.36(7)
Cl2 Er Cl1 103.68(4)
N Er C1 65.67(9)
O Er C1 96.91(10)
Cl2 Er C1 97.90(7)
Cl1 Er C1 154.97(7)
N Er S 91.38(7)
O Er S 85.29(7)
Cl2 Er S 162.40(3)
Cl1 Er S 92.24(3)
C1 Er S 68.58(7)
N Er P2 31.08(7)
O Er P2 131.11(7)
Cl2 Er P2 92.02(3)
Cl1 Er P2 130.34(3)
C1 Er P2 35.10(6)
S Er P2 83.09(2)
N Er P1 82.42(7)
O Er P1 84.28(7)
Cl2 Er P1 126.34(3)
Cl1 Er P1 129.83(3)
C1 Er P1 32.38(7)
S Er P1 37.69(2)
P2 Er P1 58.71(2)
P1 S Er 82.95(4)
N P2 C1 106.75(14)
N P2 C14 114.01(14)
C1 P2 C14 103.81(14)
N P2 C20 109.84(14)
C1 P2 C20 114.69(15)
C14 P2 C20 107.78(15)
N P2 Er 48.35(9)
C1 P2 Er 59.46(11)
C14 P2 Er 114.29(10)
C20 P2 Er 137.71(11)
C1 P1 C2 106.15(15)
C1 P1 C8 115.05(15)
C2 P1 C8 103.66(15)
C1 P1 S 109.86(11)
C2 P1 S 112.16(12)
C8 P1 S 109.83(11)
C1 P1 Er 53.68(11)
C2 P1 Er 108.37(11)
C8 P1 Er 147.91(11)
S P1 Er 59.36(3)
N Si C27 107.95(16)
N Si C26 112.65(16)
C27 Si C26 108.9(2)
N Si C28 109.93(18)
C27 Si C28 108.4(2)
C26 Si C28 108.9(2)
C29 O C32 106.6(3)
C29 O Er 121.5(3)
C32 O Er 129.2(2)
P2 N Si 130.10(16)
P2 N Er 100.57(12)
Si N Er 129.33(14)
C7 C2 C3 119.3(3)
C7 C2 P1 120.4(3)
C3 C2 P1 120.2(3)
C12 C11 C10 120.0(4)
C11 C12 C13 121.3(4)
C9 C10 C11 119.2(4)
C9 C8 C13 119.4(3)
C9 C8 P1 120.0(3)
C13 C8 P1 120.6(3)
C10 C9 C8 120.7(3)
C12 C13 C8 119.4(3)
O C32 C31A 105.9(5)
O C32 C31B 102.5(6)
C5 C6 C7 121.1(4)
P1 C1 P2 124.03(18)
P1 C1 Er 93.93(13)
P2 C1 Er 85.44(12)
C5 C4 C3 119.4(4)
C2 C3 C4 120.5(4)
C2 C7 C6 119.6(4)
C6 C5 C4 120.1(4)
C21 C20 C25 119.3(3)
C21 C20 P2 117.0(2)
C25 C20 P2 123.6(3)
C20 C25 C24 119.5(4)
O C29 C30 105.4(4)
C18 C19 C14 119.5(3)
C16 C17 C18 119.5(4)
C30 C31B C32 100.9(8)
C17 C16 C15 120.4(4)
C16 C15 C14 120.3(3)
C22 C21 C20 120.5(4)
C23 C24 C25 120.5(4)
C15 C14 C19 119.1(3)
C15 C14 P2 119.9(2)
C19 C14 P2 120.8(3)
C31A C30 C29 105.7(5)
C29 C30 C31B 94.7(7)
C24 C23 C22 120.3(4)
C23 C22 C21 119.8(4)
C17 C18 C19 121.1(3)
C30 C31A C32 106.1(6)

loop_
_geom_bond_atom_site_label_1
_geom_bond_atom_site_label_2
_geom_bond_distance
Er N 2.313(2)
Er O 2.332(2)
Er Cl2 2.5215(10)
Er Cl1 2.5318(9)
Er C1 2.629(3)
Er S 2.8224(9)
Er P2 3.0434(8)
Er P1 3.2557(8)
S P1 2.0057(12)
P2 N 1.598(3)
P2 C1 1.755(3)
P2 C14 1.818(3)
P2 C20 1.823(3)
P1 C1 1.748(3)
P1 C2 1.814(3)
P1 C8 1.817(3)
Si N 1.743(3)
Si C27 1.859(4)
Si C26 1.860(4)
Si C28 1.864(4)
O C29 1.425(5)
O C32 1.450(5)
C2 C7 1.372(5)
C2 C3 1.385(5)
C11 C12 1.366(6)
C11 C10 1.389(6)
C12 C13 1.376(5)
C10 C9 1.383(5)
C8 C9 1.384(5)
C8 C13 1.394(5)
C32 C31A 1.495(10)
C32 C31B 1.570(13)
C6 C5 1.357(7)
C6 C7 1.389(6)
C4 C5 1.373(6)
C4 C3 1.391(5)
C20 C21 1.388(5)
C20 C25 1.391(5)
C25 C24 1.391(5)
C29 C30 1.488(7)
C19 C18 1.384(5)
C19 C14 1.395(5)
C17 C16 1.371(6)
C17 C18 1.376(6)
C31B C30 1.509(15)
C16 C15 1.384(5)
C15 C14 1.387(5)
C21 C22 1.386(5)
C24 C23 1.372(6)
C30 C31A 1.476(10)
C23 C22 1.374(6)
